data_1568913
loop_
_publ_author_name
'Zhou, Li'
'Li, Yankun'
'Li, Shunian'
'Shi, Zhenwei'
'Zhang, Xue'
'Tung, Chen-Ho'
'Xu, Zhenghu'

_publ_section_title
;
 Asymmetric rhodium-catalyzed click cycloaddition to access C-N axially
 chiral <i>N</i>-triazolyl indoles.
;
_journal_issue 19
_journal_name_full 'Chemical science'
_journal_page_first 5182
_journal_page_last 5187
_journal_paper_doi 10.1039/d3sc00610g
_journal_volume 14
_journal_year 2023
_chemical_formula_moiety 'C31 H26 N4 O3 S'
_chemical_formula_sum 'C31 H26 N4 O3 S'
_chemical_formula_weight 534.62
_space_group_crystal_system orthorhombic
_space_group_IT_number 19
_space_group_name_Hall 'P 2ac 2ab'
_space_group_name_H-M_alt 'P 21 21 21'
_atom_sites_solution_hydrogens geom
_audit_creation_date 2022-07-25
_audit_creation_method
;
Olex2 1.5
(compiled 2022.04.07 svn.rca3783a0 for OlexSys, GUI svn.r6498)
;
_audit_update_record
;
2022-07-25 deposited with the CCDC.	2023-04-20 downloaded from the CCDC.
;
_cell_angle_alpha 90
_cell_angle_beta 90
_cell_angle_gamma 90
_cell_formula_units_Z 4
_cell_length_a 8.2557(5)
_cell_length_b 14.5568(9)
_cell_length_c 21.8087(12)
_cell_measurement_reflns_used 5787
_cell_measurement_temperature 173.0
_cell_measurement_theta_max 68.519
_cell_measurement_theta_min 3.651
_cell_volume 2620.9(3)
_computing_cell_refinement 'SAINT V8.40B (?, 2016)'
_computing_data_reduction 'SAINT V8.40B (?, 2016)'
_computing_molecular_graphics 'Olex2 1.5 (Dolomanov et al., 2009)'
_computing_publication_material 'Olex2 1.5 (Dolomanov et al., 2009)'
_computing_structure_refinement 'SHELXL 2018/3 (Sheldrick, 2015)'
_computing_structure_solution 'SHELXT 2018/2 (Sheldrick, 2018)'
_diffrn_ambient_temperature 173.0
_diffrn_measured_fraction_theta_full 0.994
_diffrn_measured_fraction_theta_max 0.989
_diffrn_measurement_device_type 'Bruker D8 VENTURE PHOTON III'
_diffrn_radiation_type CuK\a
_diffrn_radiation_wavelength 1.54178
_diffrn_reflns_av_R_equivalents 0.0404
_diffrn_reflns_av_unetI/netI 0.0476
_diffrn_reflns_Laue_measured_fraction_full 0.994
_diffrn_reflns_Laue_measured_fraction_max 0.989
_diffrn_reflns_limit_h_max 9
_diffrn_reflns_limit_h_min -9
_diffrn_reflns_limit_k_max 17
_diffrn_reflns_limit_k_min -15
_diffrn_reflns_limit_l_max 26
_diffrn_reflns_limit_l_min -26
_diffrn_reflns_number 12512
_diffrn_reflns_point_group_measured_fraction_full 0.980
_diffrn_reflns_point_group_measured_fraction_max 0.974
_diffrn_reflns_theta_full 67.679
_diffrn_reflns_theta_max 68.513
_diffrn_reflns_theta_min 3.651
_diffrn_source_current 1.1
_diffrn_source_power 0.055
_diffrn_source_voltage 50.0
_exptl_absorpt_coefficient_mu 1.431
_exptl_absorpt_correction_T_max 0.7530
_exptl_absorpt_correction_T_min 0.6091
_exptl_absorpt_correction_type multi-scan
_exptl_absorpt_process_details
;
SADABS-2016/2 (Bruker,2016/2) was used for absorption correction.
wR2(int) was 0.0911 before and 0.0637 after correction.
The Ratio of minimum to maximum transmission is 0.8089.
The \l/2 correction factor is Not present.
;
_exptl_crystal_colour 'clear light colourless'
_exptl_crystal_colour_lustre clear
_exptl_crystal_colour_modifier light
_exptl_crystal_colour_primary colourless
_exptl_crystal_density_diffrn 1.355
_exptl_crystal_description cube
_exptl_crystal_F_000 1120
_exptl_crystal_size_max 0.03
_exptl_crystal_size_mid 0.03
_exptl_crystal_size_min 0.02
_refine_diff_density_max 0.331
_refine_diff_density_min -0.276
_refine_diff_density_rms 0.042
_refine_ls_abs_structure_details
;
 Flack x determined using 1684 quotients [(I+)-(I-)]/[(I+)+(I-)]
 (Parsons, Flack and Wagner, Acta Cryst. B69 (2013) 249-259).
;
_refine_ls_abs_structure_Flack 0.020(9)
_refine_ls_extinction_method none
_refine_ls_goodness_of_fit_ref 1.104
_refine_ls_hydrogen_treatment constr
_refine_ls_matrix_type full
_refine_ls_number_parameters 354
_refine_ls_number_reflns 4693
_refine_ls_number_restraints 0
_refine_ls_restrained_S_all 1.104
_refine_ls_R_factor_all 0.0400
_refine_ls_R_factor_gt 0.0350
_refine_ls_shift/su_max 0.001
_refine_ls_shift/su_mean 0.000
_refine_ls_structure_factor_coef Fsqd
_refine_ls_weighting_details 'w=1/[\s^2^(Fo^2^)+(0.0382P)^2^+0.1959P] where P=(Fo^2^+2Fc^2^)/3'
_refine_ls_weighting_scheme calc
_refine_ls_wR_factor_gt 0.0842
_refine_ls_wR_factor_ref 0.0878
_reflns_Friedel_coverage 0.727
_reflns_Friedel_fraction_full 0.962
_reflns_Friedel_fraction_max 0.954
_reflns_number_gt 4270
_reflns_number_total 4693
_reflns_threshold_expression 'I > 2\s(I)'
_cod_data_source_file d3sc00610g2.cif
_cod_data_source_block cu_220715c_0m
_cod_depositor_comments 'Adding full bibliography for 1568912--1568913.cif.'
_cod_database_code 1568913
_shelx_shelxl_version_number 2018/3
_shelx_space_group_comment
;
The symmetry employed for this shelxl refinement is uniquely defined
by the following loop, which should always be used as a source of
symmetry information in preference to the above space-group names.
They are only intended as comments.
;
_shelx_estimated_absorpt_t_max 0.972
_shelx_estimated_absorpt_t_min 0.958
_olex2_refinement_description
;
1.a Secondary CH2 refined with riding coordinates:
 C21(H21A,H21B)
1.b Aromatic/amide H refined with riding coordinates:
 C4(H4), C9(H9), C10(H10), C12(H12), C14(H14), C16(H16), C17(H17), C18(H18),
 C19(H19), C20(H20), C22(H22), C23(H23), C25(H25), C26(H26), C27(H27), C28(H28),
  C29(H29), C30(H30)
1.c Idealised Me refined as rotating group:
 C24(H24A,H24B,H24C), C31(H31A,H31B,H31C)
;
_olex2_submission_special_instructions 'No special instructions were received'

loop_
_space_group_symop_operation_xyz
'x, y, z'
'-x+1/2, -y, z+1/2'
'-x, y+1/2, -z+1/2'
'x+1/2, -y+1/2, -z'

loop_
_atom_site_label
_atom_site_type_symbol
_atom_site_fract_x
_atom_site_fract_y
_atom_site_fract_z
_atom_site_U_iso_or_equiv
_atom_site_adp_type
_atom_site_occupancy
_atom_site_site_symmetry_order
_atom_site_calc_flag
_atom_site_refinement_flags_posn
_atom_site_refinement_flags_adp
_atom_site_refinement_flags_occupancy
_atom_site_disorder_assembly
_atom_site_disorder_group
S1 S 0.48285(9) 0.68004(4) 0.43455(3) 0.03328(18) Uani 1 1 d . . . . .
O1 O 0.8260(3) 0.35411(15) 0.20090(9) 0.0407(5) Uani 1 1 d . . . . .
O2 O 0.3344(2) 0.66905(16) 0.40114(10) 0.0456(5) Uani 1 1 d . . . . .
O3 O 0.5085(3) 0.76038(13) 0.47173(9) 0.0490(6) Uani 1 1 d . . . . .
N1 N 0.4482(3) 0.49841(15) 0.47047(9) 0.0295(5) Uani 1 1 d . . . . .
N2 N 0.1685(3) 0.48547(15) 0.43985(10) 0.0320(5) Uani 1 1 d . . . . .
N3 N 0.1768(3) 0.41643(17) 0.35348(10) 0.0368(6) Uani 1 1 d . . . . .
N4 N 0.0779(3) 0.45142(17) 0.39452(11) 0.0382(6) Uani 1 1 d . . . . .
C1 C 0.6466(3) 0.67044(19) 0.38379(11) 0.0276(6) Uani 1 1 d . . . . .
C2 C 0.4686(4) 0.40179(18) 0.33195(11) 0.0301(6) Uani 1 1 d . . . . .
C3 C 0.3339(4) 0.42896(19) 0.37211(12) 0.0308(6) Uani 1 1 d . . . . .
C4 C 0.6029(4) 0.5835(2) 0.53463(12) 0.0374(7) Uani 1 1 d . . . . .
H4 H 0.658189 0.633846 0.552746 0.045 Uiso 1 1 calc R U . . .
C5 C 0.6045(4) 0.4901(2) 0.55560(11) 0.0354(7) Uani 1 1 d . . . . .
C6 C 0.7159(4) 0.3675(2) 0.24714(12) 0.0343(7) Uani 1 1 d . . . . .
C7 C 0.3279(3) 0.47273(18) 0.42799(11) 0.0301(6) Uani 1 1 d . . . . .
C8 C 0.5071(4) 0.58623(18) 0.48384(11) 0.0298(6) Uani 1 1 d . . . . .
C9 C 0.9320(4) 0.6798(2) 0.36754(12) 0.0359(6) Uani 1 1 d . . . . .
H9 H 1.037359 0.693490 0.382510 0.043 Uiso 1 1 calc R U . . .
C10 C 0.8004(3) 0.6916(2) 0.40508(12) 0.0334(6) Uani 1 1 d . . . . .
H10 H 0.814509 0.714104 0.445605 0.040 Uiso 1 1 calc R U . . .
C11 C 0.9129(4) 0.6481(2) 0.30754(12) 0.0353(7) Uani 1 1 d . . . . .
C12 C 0.5559(4) 0.3504(2) 0.23193(12) 0.0418(8) Uani 1 1 d . . . . .
H12 H 0.529840 0.327159 0.192422 0.050 Uiso 1 1 calc R U . . .
C13 C 0.5063(4) 0.43936(19) 0.51578(11) 0.0331(6) Uani 1 1 d . . . . .
C14 C 0.4737(4) 0.3462(2) 0.52376(12) 0.0446(8) Uani 1 1 d . . . . .
H14 H 0.405360 0.313174 0.496509 0.053 Uiso 1 1 calc R U . . .
C15 C 0.1024(4) 0.4735(2) 0.54989(12) 0.0335(6) Uani 1 1 d . . . . .
C16 C 0.4345(4) 0.3667(2) 0.27363(12) 0.0414(7) Uani 1 1 d . . . . .
H16 H 0.325397 0.353985 0.262663 0.050 Uiso 1 1 calc R U . . .
C17 C 0.6305(4) 0.4139(2) 0.34731(12) 0.0352(7) Uani 1 1 d . . . . .
H17 H 0.657394 0.434676 0.387339 0.042 Uiso 1 1 calc R U . . .
C18 C 0.6241(4) 0.6392(2) 0.32411(12) 0.0335(6) Uani 1 1 d . . . . .
H18 H 0.518765 0.625074 0.309371 0.040 Uiso 1 1 calc R U . . .
C19 C 0.7572(4) 0.6292(2) 0.28688(12) 0.0373(7) Uani 1 1 d . . . . .
H19 H 0.742381 0.608871 0.245872 0.045 Uiso 1 1 calc R U . . .
C20 C 0.6793(4) 0.4446(3) 0.60511(13) 0.0488(9) Uani 1 1 d . . . . .
H20 H 0.748816 0.476608 0.632449 0.059 Uiso 1 1 calc R U . . .
C21 C 0.0910(4) 0.5308(2) 0.49242(12) 0.0367(7) Uani 1 1 d . . . . .
H21A H -0.024415 0.542300 0.482794 0.044 Uiso 1 1 calc R U . . .
H21B H 0.143737 0.590944 0.499633 0.044 Uiso 1 1 calc R U . . .
C22 C 0.7544(4) 0.3966(2) 0.30561(13) 0.0379(7) Uani 1 1 d . . . . .
H22 H 0.864328 0.404617 0.317270 0.045 Uiso 1 1 calc R U . . .
C23 C 0.1501(4) 0.5111(2) 0.60443(14) 0.0467(8) Uani 1 1 d . . . . .
H23 H 0.178525 0.574253 0.606140 0.056 Uiso 1 1 calc R U . . .
C24 C 1.0595(4) 0.6334(2) 0.26796(15) 0.0510(9) Uani 1 1 d . . . . .
H24A H 1.131182 0.686819 0.271093 0.077 Uiso 1 1 calc R U . . .
H24B H 1.025586 0.625349 0.225230 0.077 Uiso 1 1 calc R U . . .
H24C H 1.117386 0.578324 0.281727 0.077 Uiso 1 1 calc R U . . .
C25 C 0.0606(5) 0.3814(2) 0.54878(14) 0.0528(10) Uani 1 1 d . . . . .
H25 H 0.025518 0.354063 0.511524 0.063 Uiso 1 1 calc R U . . .
C26 C 0.6487(5) 0.3524(3) 0.61269(13) 0.0535(10) Uani 1 1 d . . . . .
H26 H 0.698911 0.320613 0.645641 0.064 Uiso 1 1 calc R U . . .
C27 C 0.1177(4) 0.3671(3) 0.65526(14) 0.0511(9) Uani 1 1 d . . . . .
H27 H 0.123511 0.330642 0.691330 0.061 Uiso 1 1 calc R U . . .
C28 C 0.1576(5) 0.4586(3) 0.65706(15) 0.0599(10) Uani 1 1 d . . . . .
H28 H 0.190458 0.485834 0.694628 0.072 Uiso 1 1 calc R U . . .
C29 C 0.5465(5) 0.3045(2) 0.57348(13) 0.0544(10) Uani 1 1 d . . . . .
H29 H 0.526040 0.241333 0.581119 0.065 Uiso 1 1 calc R U . . .
C30 C 0.0697(5) 0.3292(3) 0.60127(15) 0.0580(10) Uani 1 1 d . . . . .
H30 H 0.042017 0.265891 0.599749 0.070 Uiso 1 1 calc R U . . .
C31 C 0.9886(4) 0.3804(2) 0.21266(15) 0.0531(9) Uani 1 1 d . . . . .
H31A H 1.054853 0.368297 0.176264 0.080 Uiso 1 1 calc R U . . .
H31B H 1.030679 0.344950 0.247384 0.080 Uiso 1 1 calc R U . . .
H31C H 0.992481 0.446053 0.222454 0.080 Uiso 1 1 calc R U . . .

loop_
_atom_site_aniso_label
_atom_site_aniso_U_11
_atom_site_aniso_U_22
_atom_site_aniso_U_33
_atom_site_aniso_U_23
_atom_site_aniso_U_13
_atom_site_aniso_U_12
S1 0.0333(4) 0.0255(3) 0.0410(3) 0.0018(3) 0.0077(3) 0.0013(3)
O1 0.0414(13) 0.0419(13) 0.0388(10) -0.0086(9) 0.0009(9) -0.0013(10)
O2 0.0280(12) 0.0452(13) 0.0637(13) 0.0179(12) -0.0007(9) 0.0031(10)
O3 0.0610(15) 0.0272(10) 0.0589(13) -0.0100(10) 0.0235(12) -0.0049(11)
N1 0.0378(15) 0.0253(11) 0.0254(10) -0.0013(9) -0.0036(9) 0.0030(10)
N2 0.0382(15) 0.0262(12) 0.0316(11) 0.0022(10) -0.0008(10) 0.0000(10)
N3 0.0396(16) 0.0384(14) 0.0325(11) 0.0008(11) -0.0020(10) -0.0043(12)
N4 0.0380(15) 0.0387(14) 0.0379(12) 0.0023(11) -0.0045(11) -0.0049(12)
C1 0.0309(15) 0.0229(13) 0.0290(12) 0.0028(11) 0.0018(10) 0.0012(12)
C2 0.0381(17) 0.0242(13) 0.0281(12) 0.0018(10) -0.0054(11) -0.0014(12)
C3 0.0387(17) 0.0240(14) 0.0298(13) 0.0050(11) -0.0055(12) -0.0026(12)
C4 0.0403(18) 0.0434(18) 0.0284(13) -0.0054(13) 0.0030(12) -0.0079(14)
C5 0.0406(17) 0.0424(17) 0.0233(12) -0.0023(12) 0.0007(11) 0.0036(14)
C6 0.0433(19) 0.0281(15) 0.0314(14) -0.0023(12) -0.0020(12) 0.0013(13)
C7 0.0367(17) 0.0238(13) 0.0298(13) 0.0038(12) -0.0037(12) -0.0011(12)
C8 0.0337(16) 0.0274(14) 0.0283(12) -0.0017(11) 0.0049(12) -0.0029(13)
C9 0.0292(16) 0.0403(16) 0.0381(14) 0.0013(13) -0.0029(11) -0.0016(14)
C10 0.0348(17) 0.0384(17) 0.0270(13) -0.0017(12) -0.0021(11) -0.0013(13)
C11 0.0417(17) 0.0274(15) 0.0368(14) 0.0037(12) 0.0074(12) 0.0019(13)
C12 0.045(2) 0.0501(19) 0.0304(13) -0.0104(13) -0.0060(13) -0.0024(15)
C13 0.0420(17) 0.0320(14) 0.0255(12) -0.0007(11) 0.0002(12) 0.0064(14)
C14 0.069(2) 0.0313(16) 0.0333(13) -0.0021(12) -0.0064(15) 0.0061(16)
C15 0.0325(16) 0.0305(15) 0.0376(14) -0.0007(12) 0.0017(11) 0.0015(12)
C16 0.0391(18) 0.0491(19) 0.0361(14) -0.0063(14) -0.0077(13) -0.0053(15)
C17 0.0437(19) 0.0322(16) 0.0296(13) -0.0039(12) -0.0058(12) -0.0026(13)
C18 0.0374(17) 0.0322(15) 0.0309(13) 0.0029(12) -0.0068(12) -0.0054(13)
C19 0.054(2) 0.0330(16) 0.0254(13) -0.0011(12) 0.0010(12) -0.0054(14)
C20 0.050(2) 0.068(2) 0.0288(15) -0.0009(15) -0.0049(14) 0.0048(18)
C21 0.0387(18) 0.0305(15) 0.0408(15) 0.0020(13) 0.0041(12) 0.0024(13)
C22 0.0368(18) 0.0374(17) 0.0393(16) -0.0073(14) -0.0068(13) 0.0007(14)
C23 0.052(2) 0.0386(18) 0.0497(17) -0.0057(15) -0.0127(15) 0.0026(16)
C24 0.053(2) 0.045(2) 0.0552(18) -0.0032(16) 0.0193(16) 0.0002(17)
C25 0.087(3) 0.0345(17) 0.0370(15) 0.0007(13) -0.0021(16) -0.0122(17)
C26 0.074(3) 0.057(2) 0.0291(14) 0.0074(15) -0.0080(15) 0.020(2)
C27 0.055(2) 0.058(2) 0.0401(16) 0.0139(16) -0.0012(15) 0.0071(18)
C28 0.075(3) 0.066(3) 0.0389(17) -0.0015(17) -0.0193(17) 0.006(2)
C29 0.088(3) 0.0375(18) 0.0372(15) 0.0037(14) -0.0034(17) 0.0138(17)
C30 0.079(3) 0.0410(19) 0.0541(19) 0.0119(17) 0.0004(18) -0.0067(19)
C31 0.043(2) 0.053(2) 0.0632(19) -0.0247(17) 0.0106(16) -0.0122(18)

loop_
_atom_type_symbol
_atom_type_description
_atom_type_scat_dispersion_real
_atom_type_scat_dispersion_imag
_atom_type_scat_source
C C 0.0181 0.0091 'International Tables Vol C Tables 4.2.6.8 and 6.1.1.4'
H H 0.0000 0.0000 'International Tables Vol C Tables 4.2.6.8 and 6.1.1.4'
N N 0.0311 0.0180 'International Tables Vol C Tables 4.2.6.8 and 6.1.1.4'
O O 0.0492 0.0322 'International Tables Vol C Tables 4.2.6.8 and 6.1.1.4'
S S 0.3331 0.5567 'International Tables Vol C Tables 4.2.6.8 and 6.1.1.4'

loop_
_geom_angle_atom_site_label_1
_geom_angle_atom_site_label_2
_geom_angle_atom_site_label_3
_geom_angle
_geom_angle_site_symmetry_1
_geom_angle_site_symmetry_3
_geom_angle_publ_flag
O2 S1 O3 120.18(15) . . ?
O2 S1 C1 109.21(13) . . ?
O2 S1 C8 108.84(14) . . ?
O3 S1 C1 107.88(14) . . ?
O3 S1 C8 105.75(12) . . ?
C8 S1 C1 103.74(13) . . ?
C6 O1 C31 117.1(2) . . ?
C8 N1 C7 128.7(2) . . ?
C13 N1 C7 123.0(2) . . ?
C13 N1 C8 107.2(2) . . ?
N4 N2 C7 110.6(2) . . ?
N4 N2 C21 120.0(2) . . ?
C7 N2 C21 129.3(2) . . ?
N4 N3 C3 109.5(2) . . ?
N3 N4 N2 107.4(2) . . ?
C10 C1 S1 118.5(2) . . ?
C10 C1 C18 120.5(3) . . ?
C18 C1 S1 120.9(2) . . ?
C16 C2 C3 119.2(3) . . ?
C17 C2 C3 123.4(2) . . ?
C17 C2 C16 117.4(3) . . ?
N3 C3 C2 120.2(2) . . ?
N3 C3 C7 106.9(3) . . ?
C7 C3 C2 132.8(3) . . ?
C5 C4 H4 126.5 . . ?
C8 C4 H4 126.5 . . ?
C8 C4 C5 107.0(3) . . ?
C13 C5 C4 107.3(2) . . ?
C13 C5 C20 118.8(3) . . ?
C20 C5 C4 133.9(3) . . ?
O1 C6 C12 115.5(2) . . ?
O1 C6 C22 124.8(3) . . ?
C22 C6 C12 119.7(3) . . ?
N2 C7 N1 121.6(2) . . ?
N2 C7 C3 105.5(2) . . ?
C3 C7 N1 132.8(3) . . ?
N1 C8 S1 123.07(19) . . ?
C4 C8 S1 126.1(2) . . ?
C4 C8 N1 110.1(2) . . ?
C10 C9 H9 119.6 . . ?
C10 C9 C11 120.7(3) . . ?
C11 C9 H9 119.6 . . ?
C1 C10 H10 120.1 . . ?
C9 C10 C1 119.9(2) . . ?
C9 C10 H10 120.1 . . ?
C9 C11 C24 119.7(3) . . ?
C19 C11 C9 118.3(3) . . ?
C19 C11 C24 122.1(3) . . ?
C6 C12 H12 119.8 . . ?
C16 C12 C6 120.4(3) . . ?
C16 C12 H12 119.8 . . ?
N1 C13 C5 108.3(2) . . ?
C14 C13 N1 128.5(3) . . ?
C14 C13 C5 123.2(3) . . ?
C13 C14 H14 121.9 . . ?
C29 C14 C13 116.2(3) . . ?
C29 C14 H14 121.9 . . ?
C23 C15 C21 121.3(3) . . ?
C23 C15 C25 118.3(3) . . ?
C25 C15 C21 120.4(3) . . ?
C2 C16 H16 119.4 . . ?
C12 C16 C2 121.2(3) . . ?
C12 C16 H16 119.4 . . ?
C2 C17 H17 119.1 . . ?
C2 C17 C22 121.7(2) . . ?
C22 C17 H17 119.1 . . ?
C1 C18 H18 120.6 . . ?
C19 C18 C1 118.8(3) . . ?
C19 C18 H18 120.6 . . ?
C11 C19 H19 119.1 . . ?
C18 C19 C11 121.8(2) . . ?
C18 C19 H19 119.1 . . ?
C5 C20 H20 121.0 . . ?
C26 C20 C5 118.1(3) . . ?
C26 C20 H20 121.0 . . ?
N2 C21 C15 111.9(2) . . ?
N2 C21 H21A 109.2 . . ?
N2 C21 H21B 109.2 . . ?
C15 C21 H21A 109.2 . . ?
C15 C21 H21B 109.2 . . ?
H21A C21 H21B 107.9 . . ?
C6 C22 C17 119.4(3) . . ?
C6 C22 H22 120.3 . . ?
C17 C22 H22 120.3 . . ?
C15 C23 H23 119.5 . . ?
C15 C23 C28 121.0(3) . . ?
C28 C23 H23 119.5 . . ?
C11 C24 H24A 109.5 . . ?
C11 C24 H24B 109.5 . . ?
C11 C24 H24C 109.5 . . ?
H24A C24 H24B 109.5 . . ?
H24A C24 H24C 109.5 . . ?
H24B C24 H24C 109.5 . . ?
C15 C25 H25 119.8 . . ?
C30 C25 C15 120.4(3) . . ?
C30 C25 H25 119.8 . . ?
C20 C26 H26 119.1 . . ?
C20 C26 C29 121.8(3) . . ?
C29 C26 H26 119.1 . . ?
C28 C27 H27 120.4 . . ?
C30 C27 H27 120.4 . . ?
C30 C27 C28 119.2(3) . . ?
C23 C28 H28 119.9 . . ?
C27 C28 C23 120.2(3) . . ?
C27 C28 H28 119.9 . . ?
C14 C29 C26 121.9(3) . . ?
C14 C29 H29 119.1 . . ?
C26 C29 H29 119.1 . . ?
C25 C30 H30 119.6 . . ?
C27 C30 C25 120.8(3) . . ?
C27 C30 H30 119.6 . . ?
O1 C31 H31A 109.5 . . ?
O1 C31 H31B 109.5 . . ?
O1 C31 H31C 109.5 . . ?
H31A C31 H31B 109.5 . . ?
H31A C31 H31C 109.5 . . ?
H31B C31 H31C 109.5 . . ?

loop_
_geom_bond_atom_site_label_1
_geom_bond_atom_site_label_2
_geom_bond_distance
_geom_bond_site_symmetry_2
_geom_bond_publ_flag
S1 O2 1.435(2) . ?
S1 O3 1.439(2) . ?
S1 C1 1.753(3) . ?
S1 C8 1.749(3) . ?
O1 C6 1.371(3) . ?
O1 C31 1.419(4) . ?
N1 C7 1.409(3) . ?
N1 C8 1.398(3) . ?
N1 C13 1.395(3) . ?
N2 N4 1.335(3) . ?
N2 C7 1.353(4) . ?
N2 C21 1.470(3) . ?
N3 N4 1.314(3) . ?
N3 C3 1.371(4) . ?
C1 C10 1.386(4) . ?
C1 C18 1.391(4) . ?
C2 C3 1.470(4) . ?
C2 C16 1.399(4) . ?
C2 C17 1.389(4) . ?
C3 C7 1.376(4) . ?
C4 H4 0.9500 . ?
C4 C5 1.434(4) . ?
C4 C8 1.361(4) . ?
C5 C13 1.399(4) . ?
C5 C20 1.410(4) . ?
C6 C12 1.385(4) . ?
C6 C22 1.380(4) . ?
C9 H9 0.9500 . ?
C9 C10 1.371(4) . ?
C9 C11 1.397(4) . ?
C10 H10 0.9500 . ?
C11 C19 1.389(4) . ?
C11 C24 1.502(4) . ?
C12 H12 0.9500 . ?
C12 C16 1.374(4) . ?
C13 C14 1.394(4) . ?
C14 H14 0.9500 . ?
C14 C29 1.380(4) . ?
C15 C21 1.509(4) . ?
C15 C23 1.367(4) . ?
C15 C25 1.385(4) . ?
C16 H16 0.9500 . ?
C17 H17 0.9500 . ?
C17 C22 1.392(4) . ?
C18 H18 0.9500 . ?
C18 C19 1.374(4) . ?
C19 H19 0.9500 . ?
C20 H20 0.9500 . ?
C20 C26 1.375(5) . ?
C21 H21A 0.9900 . ?
C21 H21B 0.9900 . ?
C22 H22 0.9500 . ?
C23 H23 0.9500 . ?
C23 C28 1.380(5) . ?
C24 H24A 0.9800 . ?
C24 H24B 0.9800 . ?
C24 H24C 0.9800 . ?
C25 H25 0.9500 . ?
C25 C30 1.376(4) . ?
C26 H26 0.9500 . ?
C26 C29 1.389(5) . ?
C27 H27 0.9500 . ?
C27 C28 1.373(5) . ?
C27 C30 1.359(5) . ?
C28 H28 0.9500 . ?
C29 H29 0.9500 . ?
C30 H30 0.9500 . ?
C31 H31A 0.9800 . ?
C31 H31B 0.9800 . ?
C31 H31C 0.9800 . ?

loop_
_geom_torsion_atom_site_label_1
_geom_torsion_atom_site_label_2
_geom_torsion_atom_site_label_3
_geom_torsion_atom_site_label_4
_geom_torsion
_geom_torsion_site_symmetry_1
_geom_torsion_site_symmetry_2
_geom_torsion_site_symmetry_3
_geom_torsion_site_symmetry_4
_geom_torsion_publ_flag
S1 C1 C10 C9 176.4(2) . . . . ?
S1 C1 C18 C19 -177.3(2) . . . . ?
O1 C6 C12 C16 -176.2(3) . . . . ?
O1 C6 C22 C17 175.4(3) . . . . ?
O2 S1 C1 C10 171.2(2) . . . . ?
O2 S1 C1 C18 -11.1(3) . . . . ?
O2 S1 C8 N1 30.9(3) . . . . ?
O2 S1 C8 C4 -159.4(3) . . . . ?
O3 S1 C1 C10 39.0(3) . . . . ?
O3 S1 C1 C18 -143.3(2) . . . . ?
O3 S1 C8 N1 161.3(2) . . . . ?
O3 S1 C8 C4 -29.0(3) . . . . ?
N1 C13 C14 C29 -179.1(3) . . . . ?
N3 C3 C7 N1 175.7(3) . . . . ?
N3 C3 C7 N2 -0.8(3) . . . . ?
N4 N2 C7 N1 -176.6(2) . . . . ?
N4 N2 C7 C3 0.4(3) . . . . ?
N4 N2 C21 C15 108.8(3) . . . . ?
N4 N3 C3 C2 -175.5(2) . . . . ?
N4 N3 C3 C7 1.0(3) . . . . ?
C1 S1 C8 N1 -85.3(3) . . . . ?
C1 S1 C8 C4 84.4(3) . . . . ?
C1 C18 C19 C11 1.0(4) . . . . ?
C2 C3 C7 N1 -8.4(5) . . . . ?
C2 C3 C7 N2 175.1(3) . . . . ?
C2 C17 C22 C6 0.8(5) . . . . ?
C3 N3 N4 N2 -0.7(3) . . . . ?
C3 C2 C16 C12 172.4(3) . . . . ?
C3 C2 C17 C22 -173.0(3) . . . . ?
C4 C5 C13 N1 1.4(3) . . . . ?
C4 C5 C13 C14 -177.1(3) . . . . ?
C4 C5 C20 C26 177.7(3) . . . . ?
C5 C4 C8 S1 -171.7(2) . . . . ?
C5 C4 C8 N1 -0.8(3) . . . . ?
C5 C13 C14 C29 -1.0(5) . . . . ?
C5 C20 C26 C29 -0.5(5) . . . . ?
C6 C12 C16 C2 0.7(5) . . . . ?
C7 N1 C8 S1 -19.0(4) . . . . ?
C7 N1 C8 C4 169.8(3) . . . . ?
C7 N1 C13 C5 -170.8(2) . . . . ?
C7 N1 C13 C14 7.6(5) . . . . ?
C7 N2 N4 N3 0.2(3) . . . . ?
C7 N2 C21 C15 -72.7(4) . . . . ?
C8 S1 C1 C10 -72.9(2) . . . . ?
C8 S1 C1 C18 104.8(2) . . . . ?
C8 N1 C7 N2 -76.6(4) . . . . ?
C8 N1 C7 C3 107.4(4) . . . . ?
C8 N1 C13 C5 -1.9(3) . . . . ?
C8 N1 C13 C14 176.5(3) . . . . ?
C8 C4 C5 C13 -0.4(3) . . . . ?
C8 C4 C5 C20 -179.7(3) . . . . ?
C9 C11 C19 C18 -1.4(5) . . . . ?
C10 C1 C18 C19 0.4(4) . . . . ?
C10 C9 C11 C19 0.4(5) . . . . ?
C10 C9 C11 C24 -178.3(3) . . . . ?
C11 C9 C10 C1 1.0(4) . . . . ?
C12 C6 C22 C17 -4.1(5) . . . . ?
C13 N1 C7 N2 89.8(3) . . . . ?
C13 N1 C7 C3 -86.2(4) . . . . ?
C13 N1 C8 S1 172.9(2) . . . . ?
C13 N1 C8 C4 1.7(3) . . . . ?
C13 C5 C20 C26 -1.5(5) . . . . ?
C13 C14 C29 C26 -1.2(5) . . . . ?
C15 C23 C28 C27 0.3(6) . . . . ?
C15 C25 C30 C27 0.8(6) . . . . ?
C16 C2 C3 N3 2.7(4) . . . . ?
C16 C2 C3 C7 -172.8(3) . . . . ?
C16 C2 C17 C22 3.2(4) . . . . ?
C17 C2 C3 N3 178.8(3) . . . . ?
C17 C2 C3 C7 3.3(5) . . . . ?
C17 C2 C16 C12 -3.9(5) . . . . ?
C18 C1 C10 C9 -1.4(4) . . . . ?
C20 C5 C13 N1 -179.2(3) . . . . ?
C20 C5 C13 C14 2.3(5) . . . . ?
C20 C26 C29 C14 1.9(6) . . . . ?
C21 N2 N4 N3 179.0(2) . . . . ?
C21 N2 C7 N1 4.7(4) . . . . ?
C21 N2 C7 C3 -178.3(3) . . . . ?
C21 C15 C23 C28 178.9(3) . . . . ?
C21 C15 C25 C30 -179.5(3) . . . . ?
C22 C6 C12 C16 3.4(5) . . . . ?
C23 C15 C21 N2 132.9(3) . . . . ?
C23 C15 C25 C30 -1.0(6) . . . . ?
C24 C11 C19 C18 177.3(3) . . . . ?
C25 C15 C21 N2 -48.7(4) . . . . ?
C25 C15 C23 C28 0.4(5) . . . . ?
C28 C27 C30 C25 -0.1(6) . . . . ?
C30 C27 C28 C23 -0.5(6) . . . . ?
C31 O1 C6 C12 173.4(3) . . . . ?
C31 O1 C6 C22 -6.2(4) . . . . ?
